data_2008194
loop_
_publ_author_name
'Chui, Stephen Sin Yin'
'Siu, Alvin'
'Williams, Ian D.'

_publ_section_title
;
 Sodium copper(II) trimesate,
 [NaCu{C~6~H~3~(COO)~3~}(H~2~O)~4~].2H~2~O, a double-sheet coordination
 polymer with bridging aqua ligands
;
_journal_issue 2
_journal_name_full 'Acta Crystallographica Section C'
_journal_page_first 194
_journal_page_last 196
_journal_paper_doi 10.1107/S0108270198010944
_journal_volume 55
_journal_year 1999
_chemical_formula_iupac '[Na Cu (C9 H3 O6)3 (H2 O)4], 2H2 O'
_chemical_formula_moiety 'C9 H11 Cu Na O10 , 2(H2 O)'
_chemical_formula_sum 'C9 H15 Cu Na O12'
_chemical_formula_weight 401.74
_chemical_name_systematic
;
 ?
;
_space_group_IT_number 15
_symmetry_cell_setting monoclinic
_symmetry_space_group_name_Hall '-I 2ya'
_symmetry_space_group_name_H-M 'I 1 2/a 1'
_audit_creation_method SHELXL
_cell_angle_alpha 90.00
_cell_angle_beta 96.060(10)
_cell_angle_gamma 90.00
_cell_formula_units_Z 8
_cell_length_a 13.524(2)
_cell_length_b 11.2210(10)
_cell_length_c 18.410(2)
_cell_measurement_reflns_used 25
_cell_measurement_temperature 293(2)
_cell_measurement_theta_max 17.25
_cell_measurement_theta_min 2.5
_cell_volume 2778.2(6)
_computing_cell_refinement XSCANS
_computing_data_collection 'XSCANS (Siemens, 1994a)'
_computing_data_reduction XSCANS
_computing_molecular_graphics 'XP (Siemens, 1994b)'
_computing_structure_refinement 'SHELXL-93 (Sheldrick, 1993)'
_computing_structure_solution 'SHELXS-86 (Sheldrick, 1990)'
_diffrn_ambient_temperature 293(2)
_diffrn_measurement_device 'SIEMENS P4-RA'
_diffrn_measurement_method \q/2\q
_diffrn_radiation_monochromator graphite
_diffrn_radiation_source 'fine-focus sealed tube'
_diffrn_radiation_type MoK\a
_diffrn_radiation_wavelength 0.71073
_diffrn_reflns_av_R_equivalents 0.0158
_diffrn_reflns_av_sigmaI/netI 0.0309
_diffrn_reflns_limit_h_max 18
_diffrn_reflns_limit_h_min -18
_diffrn_reflns_limit_k_max 15
_diffrn_reflns_limit_k_min 0
_diffrn_reflns_limit_l_max 25
_diffrn_reflns_limit_l_min 0
_diffrn_reflns_number 4085
_diffrn_reflns_theta_max 30.00
_diffrn_reflns_theta_min 2.13
_diffrn_standards_decay_% 0
_diffrn_standards_interval_count 150
_diffrn_standards_number 3
_exptl_absorpt_coefficient_mu 1.670
_exptl_absorpt_correction_T_max 0.716
_exptl_absorpt_correction_T_min 0.559
_exptl_absorpt_correction_type psi-scan
_exptl_absorpt_process_details '(XEMP in XSCANS; Siemens, 1994a)'
_exptl_crystal_colour turquoise
_exptl_crystal_density_diffrn 1.921
_exptl_crystal_density_method 'not measured'
_exptl_crystal_description prism
_exptl_crystal_F_000 1640
_exptl_crystal_size_max 0.6
_exptl_crystal_size_mid 0.35
_exptl_crystal_size_min 0.2
_refine_diff_density_max 0.518
_refine_diff_density_min -0.474
_refine_ls_extinction_method none
_refine_ls_goodness_of_fit_all 1.064
_refine_ls_goodness_of_fit_obs 1.084
_refine_ls_hydrogen_treatment constr
_refine_ls_matrix_type full
_refine_ls_number_parameters 212
_refine_ls_number_reflns 4000
_refine_ls_number_restraints 0
_refine_ls_restrained_S_all 1.085
_refine_ls_restrained_S_obs 1.084
_refine_ls_R_factor_all 0.0391
_refine_ls_R_factor_obs 0.0317
_refine_ls_shift/esd_max -0.003
_refine_ls_shift/esd_mean 0.000
_refine_ls_structure_factor_coef Fsqd
_refine_ls_weighting_details 'w = 1/[\s^2^(Fo^2^)+(0.0369P)^2^+3.6563P] where P=(Fo^2^+2Fc^2^)/3'
_refine_ls_weighting_scheme calc
_refine_ls_wR_factor_all 0.0848
_refine_ls_wR_factor_obs 0.0788
_reflns_number_observed 3482
_reflns_number_total 4008
_reflns_observed_criterion >2sigma(I)
_cod_data_source_file sk1164.cif
_cod_data_source_block yin18new
_cod_depositor_comments
;
The following automatic conversions were performed:
'_symmetry_cell_setting' value 'Monoclinic' changed to 'monoclinic'
according to '/home/saulius/struct/CIF-dictionaries/cif_core.dic'
dictionary named 'cif_core.dic' version 2.4.1 from 2010-06-29.

Automatic conversion script
Id: cif_fix_enum 1527 2010-12-29 10:47:43Z saulius 

The following automatic conversions were performed:

'_refine_ls_weighting_scheme' value 'calc w =
1/[\s^2^(Fo^2^)+(0.0369P)^2^+3.6563P] where P=(Fo^2^+2Fc^2^)/3' was
changed to 'calc'. New tag '_refine_ls_weighting_details' was
created. The value of the new tag was set to 'w =
1/[\s^2^(Fo^2^)+(0.0369P)^2^+3.6563P] where P=(Fo^2^+2Fc^2^)/3'.

Automatic conversion script
Id: cif_fix_values 3143 2015-03-26 13:38:13Z robertas 
;
_cod_original_sg_symbol_H-M 'I 2/a'
_cod_database_code 2008194
_cod_database_fobs_code 2008194

loop_
_symmetry_equiv_pos_as_xyz
'x, y, z'
'-x+1/2, y, -z'
'x+1/2, y+1/2, z+1/2'
'-x+1, y+1/2, -z+1/2'
'-x, -y, -z'
'x-1/2, -y, z'
'-x+1/2, -y+1/2, -z+1/2'
'x, -y+1/2, z+1/2'

loop_
_atom_site_aniso_label
_atom_site_aniso_U_11
_atom_site_aniso_U_22
_atom_site_aniso_U_33
_atom_site_aniso_U_12
_atom_site_aniso_U_13
_atom_site_aniso_U_23
Cu1 0.02290(10) 0.01480(10) 0.00910(10) -0.00089(8) 0.00170(7) 0.00231(7)
Na1 0.0439(5) 0.0219(4) 0.0231(4) -0.0087(4) 0.0061(4) -0.0031(3)
O1W 0.0520(10) 0.0206(7) 0.0214(7) -0.0031(7) -0.0024(6) -0.0006(5)
O2W 0.0470(10) 0.0440(10) 0.0378(9) 0.0193(8) 0.0180(8) 0.0199(8)
O1 0.0395(8) 0.0216(7) 0.0221(7) -0.0029(6) 0.0077(6) -0.0064(5)
O2 0.0229(7) 0.0240(8) 0.0211(7) 0.0015(6) 0.0008(5) -0.0015(6)
O3 0.0244(6) 0.0226(6) 0.0164(6) -0.0008(5) 0.0030(5) 0.0035(5)
O4 0.0500(10) 0.0630(10) 0.0267(8) 0.0030(10) 0.0043(8) 0.0008(8)
O11 0.0318(7) 0.0157(6) 0.0098(5) 0.0014(5) 0.0041(5) 0.0006(4)
O12 0.0458(9) 0.0143(6) 0.0193(6) 0.0034(6) 0.0108(6) 0.0038(5)
O31 0.0352(7) 0.0167(6) 0.0137(6) 0.0003(5) 0.0008(5) -0.0043(5)
O32 0.0550(10) 0.0250(7) 0.0108(6) -0.0086(7) 0.0045(6) -0.0014(5)
O51 0.0550(10) 0.0213(7) 0.0209(7) 0.0038(7) 0.0083(7) 0.0095(6)
O52 0.0550(10) 0.0148(6) 0.0292(8) -0.0021(6) 0.0218(7) -0.0024(5)
C1 0.0204(7) 0.0134(7) 0.0090(6) 0.0001(6) 0.0019(5) 0.0004(5)
C2 0.0229(8) 0.0132(7) 0.0121(7) 0.0001(6) 0.0018(6) -0.0007(5)
C3 0.0192(7) 0.0159(7) 0.0096(7) 0.0008(6) 0.0014(5) -0.0020(5)
C4 0.0215(8) 0.0170(7) 0.0099(7) 0.0002(6) 0.0023(6) 0.0002(6)
C5 0.0195(7) 0.0123(7) 0.0134(7) 0.0009(6) 0.0029(6) 0.0008(6)
C6 0.0212(8) 0.0144(7) 0.0109(7) 0.0002(6) 0.0029(6) -0.0010(5)
C10 0.0211(7) 0.0152(7) 0.0097(6) 0.0007(6) 0.0023(5) 0.0020(6)
C30 0.0230(8) 0.0178(8) 0.0122(7) -0.0027(6) 0.0029(6) -0.0032(6)
C50 0.0234(8) 0.0154(7) 0.0199(8) 0.0012(6) 0.0067(6) 0.0028(6)

loop_
_atom_site_label
_atom_site_fract_x
_atom_site_fract_y
_atom_site_fract_z
_atom_site_U_iso_or_equiv
_atom_site_thermal_displace_type
_atom_site_calc_flag
_atom_site_refinement_flags
_atom_site_occupancy
_atom_site_disorder_group
_atom_site_type_symbol
Cu1 0.40039(2) 0.62350(2) 0.167360(10) 0.01560(7) Uani d . 1 . Cu
Na1 0.51520(7) 0.85417(8) 0.26064(5) 0.0295(2) Uani d . 1 . Na
O1W 0.36510(10) -0.03460(10) 0.45186(8) 0.0318(3) Uani d . 1 . O
H1W 0.3762 -0.0631 0.49474 0.038 Uiso d R 1 . H
H2W 0.3600 0.04070(10) 0.45491(8) 0.038 Uiso d R 1 . H
O2W 0.33420(10) 0.4644(2) 0.73120(10) 0.0419(4) Uani d . 1 . O
H3W 0.28910(10) 0.4962(2) 0.75360(10) 0.050 Uiso d R 1 . H
H4W 0.34910(10) 0.5128(2) 0.69850(10) 0.050 Uiso d R 1 . H
O1 0.45820(10) 0.44830(10) 0.11939(8) 0.0274(3) Uani d . 1 . O
H1 0.4130 0.41320(10) 0.09166(8) 0.033 Uiso d R 1 . H
H2 0.51160(10) 0.45780(10) 0.09964(8) 0.033 Uiso d R 1 . H
O2 0.25350(10) 0.60670(10) 0.16182(8) 0.0228(3) Uani d P 0.92 . O
H3 0.23000(10) 0.58320(10) 0.11961(8) 0.027 Uiso d R 1 . H
H4 0.22680(10) 0.67290(10) 0.17066(8) 0.027 Uiso d R 1 . H
O2' 0.2730(10) 0.5420(10) 0.1540(10) 0.019(3) Uiso d P 0.08 . O
O3 0.54110(10) 0.67620(10) 0.18610(7) 0.0211(3) Uani d . 1 . O
H5 0.56610(10) 0.69350(10) 0.14694(7) 0.025 Uiso d R 1 . H
H6 0.57540(10) 0.62450(10) 0.21139(7) 0.025 Uiso d R 1 . H
O4 0.68750(10) 0.7946(2) 0.30620(10) 0.0466(5) Uani d . 1 . O
H7 0.68490(10) 0.7545(2) 0.34510(10) 0.056 Uiso d R 1 . H
H8 0.70850(10) 0.7480(2) 0.27480(10) 0.056 Uiso d R 1 . H
O11 0.41080(10) 0.54480(10) 0.26411(7) 0.0190(3) Uani d . 1 . O
O12 0.38150(10) 0.72750(10) 0.30194(8) 0.0259(3) Uani d . 1 . O
O31 0.38770(10) 0.79590(10) 0.57212(7) 0.0220(3) Uani d . 1 . O
O32 0.39060(10) 0.64040(10) 0.64593(8) 0.0303(3) Uani d . 1 . O
O51 0.36580(10) 0.23660(10) 0.54920(8) 0.0320(3) Uani d . 1 . O
O52 0.36900(10) 0.19840(10) 0.43132(9) 0.0318(4) Uani d . 1 . O
C1 0.38180(10) 0.56930(10) 0.38848(9) 0.0143(3) Uani d . 1 . C
C2 0.38330(10) 0.6472(2) 0.44764(9) 0.0161(3) Uani d . 1 . C
H20 0.38710(10) 0.7317(2) 0.43994(9) 0.019 Uiso d R 1 . H
C3 0.37920(10) 0.6024(2) 0.51800(9) 0.0149(3) Uani d . 1 . C
C4 0.37420(10) 0.4800(2) 0.52882(9) 0.0161(3) Uani d . 1 . C
H40 0.37280(10) 0.4493(2) 0.57738(9) 0.019 Uiso d R 1 . H
C5 0.37100(10) 0.40140(10) 0.47016(9) 0.0150(3) Uani d . 1 . C
C6 0.37440(10) 0.4464(2) 0.39980(9) 0.0154(3) Uani d . 1 . C
H60 0.37160(10) 0.3928(2) 0.35898(9) 0.018 Uiso d R 1 . H
C10 0.39170(10) 0.6183(2) 0.31381(9) 0.0153(3) Uani d . 1 . C
C30 0.38560(10) 0.6832(2) 0.58309(9) 0.0176(3) Uani d . 1 . C
C50 0.36830(10) 0.2687(2) 0.48470(10) 0.0192(3) Uani d . 1 . C

loop_
_atom_type_symbol
_atom_type_description
_atom_type_scat_dispersion_real
_atom_type_scat_dispersion_imag
_atom_type_scat_source
C C 0.0033 0.0016 'International Tables Vol C Tables 4.2.6.8 and 6.1.1.4'
H H 0.0000 0.0000 'International Tables Vol C Tables 4.2.6.8 and 6.1.1.4'
O O 0.0106 0.0060 'International Tables Vol C Tables 4.2.6.8 and 6.1.1.4'
Na Na 0.0362 0.0249 'International Tables Vol C Tables 4.2.6.8 and 6.1.1.4'
Cu Cu 0.3201 1.2651 'International Tables Vol C Tables 4.2.6.8 and 6.1.1.4'

loop_
_geom_angle_atom_site_label_1
_geom_angle_atom_site_label_2
_geom_angle_atom_site_label_3
_geom_angle_site_symmetry_1
_geom_angle_site_symmetry_3
_geom_angle
_geom_angle_publ_flag
O31 Cu1 O11 8_564 . 178.67(6) y
O2 Cu1 O3 . . 166.08(6) y
O31 Cu1 O1 8_564 . 92.95(6) y
O11 Cu1 O1 . . 88.25(5) y
O2 Cu1 O1 . . 105.93(6) y
O3 Cu1 O1 . . 87.90(6) y
O11 Na1 O1 4 4 76.35(5) y
O11 Na1 O4 4 . 84.82(7) y
O1 Na1 O4 4 . 76.53(7) y

loop_
_geom_bond_atom_site_label_1
_geom_bond_atom_site_label_2
_geom_bond_site_symmetry_2
_geom_bond_distance
_geom_bond_publ_flag
Cu1 O2' . 1.94(2) y
Cu1 O31 8_564 1.9640(10) y
Cu1 O11 . 1.9800(10) y
Cu1 O2 . 1.987(2) y
Cu1 O3 . 1.9880(10) y
Cu1 O1 . 2.3240(10) y
Cu1 Na1 . 3.3910(10) y
Na1 O11 4 2.425(2) y
Na1 O1 4 2.440(2) y
Na1 O3 . 2.469(2) y
Na1 O12 . 2.482(2) y
Na1 O4 . 2.484(2) y
Na1 O32 8_564 2.560(2) y

loop_
_geom_hbond_atom_site_label_D
_geom_hbond_atom_site_label_H
_geom_hbond_atom_site_label_A
_geom_hbond_site_symmetry_A
_geom_hbond_distance_DH
_geom_hbond_distance_HA
_geom_hbond_distance_DA
_geom_hbond_angle_DHA
_geom_hbond_publ_flag
O1 H1 O51 8_554 0.850 1.933 2.681(2) 146.2 y
O1 H2 O1W 4_555 0.850 2.005 2.852(2) 174.4 y
O2 H4 O12 7_565 0.850 1.951 2.739(2) 153.8 y
O2 H3 O1W 7_555 0.850 1.824 2.627(2) 156.9 y
O3 H5 O52 4_555 0.850 1.766 2.601(2) 167.2 y
O3 H6 O2W 5_666 0.850 1.826 2.666(3) 169.4 y
O4 H7 O51 5_666 0.850 2.132 2.852(3) 142.2 y
O4 H8 O2W 5_666 0.850 2.452 2.994(3) 122.3 y
O1W H1W O31 1_545 0.850 2.124 2.910(2) 153.6 y
O1W H2W O52 . 0.850 1.829 2.643(3) 159.7 y
O2W H3W O2 2_556 0.850 2.118 2.887(3) 150.2 y
O2W H4W O32 . 0.850 1.848 2.682(3) 166.6 y
